data_2238263
loop_
_publ_author_name
'\,Colak, Naki'
'K\"ose, Dursun Ali'
'Mar\?im, Nazmiye'
'\,Celik, \"Omer'
'H\"okelek, Tuncer'

_publ_section_title
;
 Ethyl
 2-[(2-hydroxybenzylidene)amino]-6-methyl-4,5,6,7-tetrahydrothieno[2,3-<i>c</i>]pyridine-3-carboxylate
;
_journal_coeditor_code SU2610
_journal_issue 7
_journal_name_full 'Acta Crystallographica Section E'
_journal_page_first o1116
_journal_page_last o1117
_journal_paper_doi 10.1107/S1600536813016474
_journal_volume 69
_journal_year 2013
_chemical_formula_iupac 'C18 H20 N2 O3 S'
_chemical_formula_moiety 'C18 H20 N2 O3 S'
_chemical_formula_sum 'C18 H20 N2 O3 S'
_chemical_formula_weight 344.42
_chemical_name_systematic
'Ethyl 2-[(2-hydroxybenzylidene)amino]-6-methyl-4,5,6,7-tetrahydrothieno[2,3-<i>c</i>]pyridine-3-carboxylate'
_space_group_IT_number 33
_symmetry_cell_setting orthorhombic
_symmetry_space_group_name_Hall 'P 2c -2n'
_symmetry_space_group_name_H-M 'P n a 21'
_atom_sites_solution_hydrogens geom
_atom_sites_solution_primary direct
_atom_sites_solution_secondary difmap
_audit_creation_method SHELXL-97
_cell_angle_alpha 90.00
_cell_angle_beta 90.00
_cell_angle_gamma 90.00
_cell_formula_units_Z 4
_cell_length_a 22.0243(5)
_cell_length_b 16.1559(4)
_cell_length_c 4.80550(10)
_cell_measurement_reflns_used 2064
_cell_measurement_temperature 296(2)
_cell_measurement_theta_max 23.93
_cell_measurement_theta_min 3.05
_cell_volume 1709.90(7)
_computing_cell_refinement 'SAINT (Bruker, 2007)'
_computing_data_collection 'APEX2 (Bruker, 2007)'
_computing_data_reduction 'SAINT (Bruker, 2007)'
_computing_molecular_graphics 'ORTEP-3 for Windows (Farrugia, 2012)'
_computing_publication_material 'WinGX (Farrugia, 2012) and PLATON (Spek, 2009)'
_computing_structure_refinement 'SHELXL97 (Sheldrick, 2008)'
_computing_structure_solution 'SHELXS97 (Sheldrick, 2008)'
_diffrn_ambient_temperature 296(2)
_diffrn_measured_fraction_theta_full 1.000
_diffrn_measured_fraction_theta_max 1.000
_diffrn_measurement_device_type 'Bruker Kappa APEXII CCD area-detector'
_diffrn_measurement_method '\f and \w scans'
_diffrn_radiation_monochromator graphite
_diffrn_radiation_source 'fine-focus sealed tube'
_diffrn_radiation_type MoK\a
_diffrn_radiation_wavelength 0.71073
_diffrn_reflns_av_R_equivalents 0.0618
_diffrn_reflns_av_sigmaI/netI 0.0447
_diffrn_reflns_limit_h_max 28
_diffrn_reflns_limit_h_min -28
_diffrn_reflns_limit_k_max 20
_diffrn_reflns_limit_k_min -20
_diffrn_reflns_limit_l_max 6
_diffrn_reflns_limit_l_min -5
_diffrn_reflns_number 11744
_diffrn_reflns_theta_full 26.99
_diffrn_reflns_theta_max 26.99
_diffrn_reflns_theta_min 1.56
_exptl_absorpt_coefficient_mu 0.208
_exptl_absorpt_correction_T_max 0.9795
_exptl_absorpt_correction_T_min 0.9123
_exptl_absorpt_correction_type multi-scan
_exptl_absorpt_process_details '(SADABS; Bruker, 2005)'
_exptl_crystal_colour orange
_exptl_crystal_density_diffrn 1.338
_exptl_crystal_density_method 'not measured'
_exptl_crystal_description block
_exptl_crystal_F_000 728
_exptl_crystal_size_max 0.35
_exptl_crystal_size_mid 0.15
_exptl_crystal_size_min 0.10
_refine_diff_density_max 0.157
_refine_diff_density_min -0.156
_refine_ls_abs_structure_details 'Flack (1983), 691 Friedel pairs'
_refine_ls_abs_structure_Flack 0.08(11)
_refine_ls_extinction_method none
_refine_ls_goodness_of_fit_ref 1.016
_refine_ls_hydrogen_treatment mixed
_refine_ls_matrix_type full
_refine_ls_number_parameters 236
_refine_ls_number_reflns 2778
_refine_ls_number_restraints 1
_refine_ls_restrained_S_all 1.015
_refine_ls_R_factor_all 0.0671
_refine_ls_R_factor_gt 0.0431
_refine_ls_shift/su_max 0.001
_refine_ls_shift/su_mean 0.000
_refine_ls_structure_factor_coef Fsqd
_refine_ls_weighting_details 'calc w=1/[\s^2^(Fo^2^)+(0.0469P)^2^+0.1687P] where P=(Fo^2^+2Fc^2^)/3'
_refine_ls_weighting_scheme calc
_refine_ls_wR_factor_gt 0.0927
_refine_ls_wR_factor_ref 0.1042
_reflns_number_gt 2120
_reflns_number_total 2778
_reflns_threshold_expression I>2\s(I)
_cod_data_source_file su2610.cif
_cod_data_source_block I
_cod_database_code 2238263
_cod_database_fobs_code 2238263

loop_
_symmetry_equiv_pos_as_xyz
'x, y, z'
'-x, -y, z+1/2'
'-x+1/2, y+1/2, z+1/2'
'x+1/2, -y+1/2, z'

loop_
_atom_site_type_symbol
_atom_site_label
_atom_site_fract_x
_atom_site_fract_y
_atom_site_fract_z
_atom_site_U_iso_or_equiv
_atom_site_adp_type
_atom_site_calc_flag
_atom_site_refinement_flags
_atom_site_occupancy
_atom_site_symmetry_multiplicity
S S1 0.29327(3) 0.31834(4) -0.0279(2) 0.0491(2) Uani d . 1 1
O O1 0.10485(13) 0.45699(12) 0.4998(7) 0.0729(8) Uani d . 1 1
H H1 0.139(2) 0.454(3) 0.396(12) 0.13(2) Uiso d . 1 1
O O2A 0.2600(4) 0.6160(5) -0.080(3) 0.086(2) Uani d P 0.70 1
O O2B 0.2404(9) 0.6148(14) -0.184(7) 0.113(9) Uani d P 0.30 1
O O3 0.17722(11) 0.54989(12) 0.0569(8) 0.0883(10) Uani d . 1 1
N N1 0.19752(11) 0.39116(14) 0.2458(6) 0.0487(6) Uani d . 1 1
N N2 0.43249(11) 0.42497(15) -0.4324(6) 0.0524(7) Uani d . 1 1
C C1 0.10020(15) 0.38418(19) 0.6356(8) 0.0537(8) Uani d . 1 1
C C2 0.05554(16) 0.3758(2) 0.8360(8) 0.0656(10) Uani d . 1 1
H H2 0.0303 0.4203 0.8765 0.079 Uiso calc R 1 1
C C3 0.04824(15) 0.3022(2) 0.9757(10) 0.0681(9) Uani d . 1 1
H H3 0.0176 0.2972 1.1080 0.082 Uiso calc R 1 1
C C4 0.08544(16) 0.2361(2) 0.9225(8) 0.0649(9) Uani d . 1 1
H H4 0.0803 0.1867 1.0189 0.078 Uiso calc R 1 1
C C5 0.13008(15) 0.2433(2) 0.7273(8) 0.0568(8) Uani d . 1 1
H H5 0.1553 0.1984 0.6919 0.068 Uiso calc R 1 1
C C6 0.13862(13) 0.31758(16) 0.5781(7) 0.0459(7) Uani d . 1 1
C C7 0.18721(14) 0.32333(19) 0.3779(7) 0.0496(8) Uani d . 1 1
H H7 0.2133(13) 0.2791(19) 0.362(7) 0.058(10) Uiso d . 1 1
C C8 0.24460(12) 0.39946(16) 0.0600(7) 0.0449(7) Uani d . 1 1
C C9 0.26209(12) 0.47141(15) -0.0714(8) 0.0453(7) Uani d . 1 1
C C10 0.31599(13) 0.46149(16) -0.2347(7) 0.0458(7) Uani d . 1 1
C C11 0.34991(14) 0.52626(18) -0.3940(8) 0.0577(9) Uani d . 1 1
H H11A 0.3687 0.5645 -0.2645 0.069 Uiso calc R 1 1
H H11B 0.3216 0.5573 -0.5081 0.069 Uiso calc R 1 1
C C12 0.39840(14) 0.48860(19) -0.5785(7) 0.0569(8) Uani d . 1 1
H H12A 0.3795 0.4647 -0.7420 0.068 Uiso calc R 1 1
H H12B 0.4260 0.5317 -0.6400 0.068 Uiso calc R 1 1
C C13 0.39395(13) 0.35399(18) -0.3697(7) 0.0517(8) Uani d . 1 1
H H13A 0.4153 0.3161 -0.2474 0.062 Uiso calc R 1 1
H H13B 0.3841 0.3248 -0.5402 0.062 Uiso calc R 1 1
C C14 0.33712(13) 0.38294(17) -0.2328(7) 0.0468(7) Uani d . 1 1
C C15 0.48474(16) 0.3986(2) -0.5965(8) 0.0727(11) Uani d . 1 1
H H15A 0.5112 0.4449 -0.6272 0.109 Uiso calc R 1 1
H H15B 0.4711 0.3773 -0.7722 0.109 Uiso calc R 1 1
H H15C 0.5063 0.3561 -0.4979 0.109 Uiso calc R 1 1
C C16 0.23215(14) 0.55284(17) -0.0432(10) 0.0571(8) Uani d . 1 1
C C17 0.1444(2) 0.6277(2) 0.0843(15) 0.1079(19) Uani d . 1 1
H H17A 0.1400 0.6413 0.2799 0.129 Uiso calc R 1 1
H H17B 0.1674 0.6716 -0.0041 0.129 Uiso calc R 1 1
C C18 0.0884(2) 0.6222(3) -0.036(2) 0.166(4) Uani d . 1 1
H H18A 0.0663 0.6724 -0.0026 0.249 Uiso calc R 1 1
H H18B 0.0666 0.5764 0.0434 0.249 Uiso calc R 1 1
H H18C 0.0928 0.6139 -0.2325 0.249 Uiso calc R 1 1

loop_
_atom_site_aniso_label
_atom_site_aniso_U_11
_atom_site_aniso_U_22
_atom_site_aniso_U_33
_atom_site_aniso_U_12
_atom_site_aniso_U_13
_atom_site_aniso_U_23
S1 0.0510(4) 0.0387(3) 0.0577(5) -0.0018(3) -0.0006(4) 0.0037(4)
O1 0.0915(18) 0.0470(12) 0.080(2) 0.0143(11) 0.0188(17) 0.0050(14)
O2B 0.071(12) 0.067(9) 0.20(3) 0.008(8) 0.023(12) 0.057(13)
O2A 0.074(5) 0.034(2) 0.150(8) -0.008(3) 0.006(5) 0.000(4)
O3 0.0702(15) 0.0412(11) 0.153(3) 0.0134(10) 0.0125(18) 0.0042(17)
N1 0.0494(13) 0.0428(13) 0.0538(17) -0.0065(10) -0.0035(13) -0.0020(12)
N2 0.0510(14) 0.0611(15) 0.0451(16) -0.0100(12) -0.0020(12) -0.0006(13)
C1 0.0553(18) 0.0520(17) 0.054(2) -0.0013(14) -0.0023(16) -0.0028(16)
C2 0.068(2) 0.059(2) 0.070(3) 0.0040(16) 0.0080(19) -0.0106(19)
C3 0.0651(18) 0.078(2) 0.061(2) -0.0085(17) 0.014(2) -0.001(2)
C4 0.072(2) 0.0601(18) 0.062(3) -0.0068(16) 0.006(2) 0.0011(19)
C5 0.0626(19) 0.0486(17) 0.059(2) -0.0020(15) 0.0021(18) -0.0007(16)
C6 0.0500(16) 0.0436(15) 0.0440(17) -0.0025(12) -0.0052(14) -0.0033(14)
C7 0.0480(16) 0.0423(16) 0.059(2) -0.0010(13) -0.0046(14) -0.0015(15)
C8 0.0411(14) 0.0402(14) 0.053(2) -0.0044(11) -0.0078(13) -0.0001(14)
C9 0.0470(14) 0.0384(13) 0.050(2) -0.0062(11) -0.0098(16) -0.0007(15)
C10 0.0487(15) 0.0394(15) 0.0494(19) -0.0056(12) -0.0098(16) -0.0005(14)
C11 0.0621(19) 0.0505(17) 0.061(2) -0.0111(15) -0.0065(18) 0.0088(17)
C12 0.0663(19) 0.0605(17) 0.044(2) -0.0129(15) -0.0008(17) 0.0017(17)
C13 0.0527(17) 0.0532(16) 0.049(2) -0.0044(14) -0.0063(15) 0.0006(16)
C14 0.0450(15) 0.0449(16) 0.051(2) -0.0069(12) -0.0093(15) 0.0025(15)
C15 0.065(2) 0.092(3) 0.061(3) -0.0069(18) 0.0067(19) -0.001(2)
C16 0.0576(17) 0.0414(15) 0.072(2) -0.0035(13) -0.005(2) 0.001(2)
C17 0.095(3) 0.0472(19) 0.182(6) 0.025(2) 0.000(4) -0.009(3)
C18 0.108(4) 0.109(4) 0.280(10) 0.057(3) -0.054(6) -0.071(6)

loop_
_atom_type_symbol
_atom_type_description
_atom_type_scat_dispersion_real
_atom_type_scat_dispersion_imag
_atom_type_scat_source
C C 0.0033 0.0016 'International Tables Vol C Tables 4.2.6.8 and 6.1.1.4'
H H 0.0000 0.0000 'International Tables Vol C Tables 4.2.6.8 and 6.1.1.4'
N N 0.0061 0.0033 'International Tables Vol C Tables 4.2.6.8 and 6.1.1.4'
S S 0.1246 0.1234 'International Tables Vol C Tables 4.2.6.8 and 6.1.1.4'
O O 0.0106 0.0060 'International Tables Vol C Tables 4.2.6.8 and 6.1.1.4'

loop_
_geom_angle_atom_site_label_1
_geom_angle_atom_site_label_2
_geom_angle_atom_site_label_3
_geom_angle
C14 S1 C8 91.59(14)
C1 O1 H1 106(3)
C16 O3 C17 117.6(3)
C7 N1 C8 122.5(3)
C12 N2 C13 110.8(2)
C12 N2 C15 110.7(3)
C15 N2 C13 109.9(3)
O1 C1 C2 118.4(3)
O1 C1 C6 122.0(3)
C2 C1 C6 119.6(3)
C1 C2 H2 119.7
C3 C2 C1 120.5(3)
C3 C2 H2 119.7
C2 C3 H3 119.6
C4 C3 C2 120.9(4)
C4 C3 H3 119.6
C3 C4 H4 120.2
C5 C4 C3 119.6(3)
C5 C4 H4 120.2
C4 C5 C6 121.2(3)
C4 C5 H5 119.4
C6 C5 H5 119.4
C1 C6 C5 118.3(3)
C1 C6 C7 122.1(3)
C5 C6 C7 119.5(3)
N1 C7 C6 121.0(3)
N1 C7 H7 121(2)
C6 C7 H7 118(2)
N1 C8 S1 123.2(2)
N1 C8 C9 126.2(3)
C9 C8 S1 110.5(2)
C8 C9 C10 112.9(2)
C8 C9 C16 125.8(3)
C10 C9 C16 121.3(3)
C9 C10 C11 128.0(3)
C14 C10 C9 112.8(3)
C14 C10 C11 119.2(3)
C10 C11 C12 111.7(2)
C10 C11 H11A 109.3
C10 C11 H11B 109.3
C12 C11 H11A 109.3
C12 C11 H11B 109.3
H11A C11 H11B 107.9
N2 C12 C11 111.4(3)
N2 C12 H12A 109.3
N2 C12 H12B 109.3
C11 C12 H12A 109.3
C11 C12 H12B 109.3
H12A C12 H12B 108.0
N2 C13 C14 109.5(2)
N2 C13 H13A 109.8
N2 C13 H13B 109.8
C14 C13 H13A 109.8
C14 C13 H13B 109.8
H13A C13 H13B 108.2
C10 C14 S1 112.2(2)
C10 C14 C13 125.5(3)
C13 C14 S1 122.1(2)
N2 C15 H15A 109.5
N2 C15 H15B 109.5
N2 C15 H15C 109.5
H15A C15 H15B 109.5
H15A C15 H15C 109.5
H15B C15 H15C 109.5
O2A C16 O3 123.9(5)
O2A C16 C9 120.9(5)
O2B C16 O3 111.8(11)
O2B C16 C9 127.8(14)
O3 C16 C9 114.6(3)
C18 C17 O3 110.8(4)
C18 C17 H17A 109.5
C18 C17 H17B 109.5
O3 C17 H17A 109.5
O3 C17 H17B 109.5
H17A C17 H17B 108.1
C17 C18 H18A 109.5
C17 C18 H18B 109.5
C17 C18 H18C 109.5
H18A C18 H18B 109.5
H18A C18 H18C 109.5
H18B C18 H18C 109.5

loop_
_geom_bond_atom_site_label_1
_geom_bond_atom_site_label_2
_geom_bond_distance
S1 C8 1.745(3)
S1 C14 1.730(3)
O1 H1 0.91(5)
O2A O2B 0.66(3)
O3 C17 1.455(4)
N1 C8 1.375(4)
N2 C12 1.454(4)
N2 C15 1.459(4)
C1 O1 1.349(4)
C2 C1 1.383(5)
C2 H2 0.9300
C3 C2 1.375(5)
C3 C4 1.370(4)
C3 H3 0.9300
C4 C5 1.364(5)
C4 H4 0.9300
C5 C6 1.411(4)
C5 H5 0.9300
C6 C1 1.396(4)
C7 N1 1.287(4)
C7 C6 1.442(4)
C7 H7 0.92(3)
C8 C9 1.378(4)
C9 C10 1.432(4)
C9 C16 1.478(4)
C10 C11 1.497(4)
C11 C12 1.515(5)
C11 H11A 0.9700
C11 H11B 0.9700
C12 H12A 0.9700
C12 H12B 0.9700
C13 N2 1.458(4)
C13 C14 1.489(4)
C13 H13A 0.9700
C13 H13B 0.9700
C14 C10 1.352(4)
C15 H15A 0.9600
C15 H15B 0.9600
C15 H15C 0.9600
C16 O2A 1.203(10)
C16 O2B 1.22(3)
C16 O3 1.303(4)
C17 C18 1.366(7)
C17 H17A 0.9700
C17 H17B 0.9700
C18 H18A 0.9600
C18 H18B 0.9600
C18 H18C 0.9600

loop_
_geom_hbond_atom_site_label_D
_geom_hbond_atom_site_label_H
_geom_hbond_atom_site_label_A
_geom_hbond_site_symmetry_A
_geom_hbond_distance_DH
_geom_hbond_distance_HA
_geom_hbond_distance_DA
_geom_hbond_angle_DHA
_geom_hbond_publ_flag
O1 H1 O3 . 0.90(5) 2.40(5) 3.053(4) 129(4) yes
O1 H1 N1 . 0.90(5) 1.79(5) 2.605(4) 148(4) yes
C12 H12A Cg1 1_554 0.97 2.77 3.701(3) 161 yes

loop_
_geom_torsion_atom_site_label_1
_geom_torsion_atom_site_label_2
_geom_torsion_atom_site_label_3
_geom_torsion_atom_site_label_4
_geom_torsion
C14 S1 C8 N1 -175.9(3)
C14 S1 C8 C9 1.3(3)
C8 S1 C14 C10 -0.1(3)
C8 S1 C14 C13 175.6(3)
C16 O3 C17 C18 129.0(6)
C7 N1 C8 S1 2.8(4)
C7 N1 C8 C9 -173.9(3)
C13 N2 C12 C11 66.6(3)
C15 N2 C12 C11 -171.1(3)
C3 C2 C1 O1 178.6(4)
C3 C2 C1 C6 -0.9(5)
C4 C3 C2 C1 0.9(6)
C2 C3 C4 C5 -0.4(6)
C3 C4 C5 C6 -0.2(5)
C4 C5 C6 C1 0.2(5)
C4 C5 C6 C7 178.6(3)
C5 C6 C1 O1 -179.1(3)
C5 C6 C1 C2 0.4(5)
C7 C6 C1 O1 2.5(5)
C7 C6 C1 C2 -178.0(3)
C6 C7 N1 C8 178.0(3)
N1 C7 C6 C1 0.9(5)
N1 C7 C6 C5 -177.5(3)
S1 C8 C9 C10 -2.1(3)
S1 C8 C9 C16 -179.1(3)
N1 C8 C9 C10 175.0(3)
N1 C8 C9 C16 -2.0(5)
C8 C9 C10 C11 -176.8(3)
C8 C9 C10 C14 2.1(4)
C16 C9 C10 C11 0.3(5)
C16 C9 C10 C14 179.2(3)
C8 C9 C16 O2A 153.8(7)
C8 C9 C16 O2B -168.6(14)
C8 C9 C16 O3 -17.9(5)
C10 C9 C16 O2A -22.9(8)
C10 C9 C16 O2B 14.7(14)
C10 C9 C16 O3 165.4(3)
C9 C10 C11 C12 -170.4(3)
C14 C10 C11 C12 10.8(4)
C10 C11 C12 N2 -44.3(3)
C14 C13 N2 C12 -50.4(4)
C14 C13 N2 C15 -173.1(3)
N2 C13 C14 S1 -157.9(2)
N2 C13 C14 C10 17.1(4)
S1 C14 C10 C9 -1.1(4)
S1 C14 C10 C11 177.9(2)
C13 C14 C10 C9 -176.5(3)
C13 C14 C10 C11 2.4(5)
O3 C16 O2A O2B -76(4)
C9 C16 O2A O2B 113(3)
O3 C16 O2B O2A 120(3)
C9 C16 O2B O2A -89(4)
O2A C16 O3 C17 10.0(9)
O2B C16 O3 C17 -23.2(16)
C9 C16 O3 C17 -178.6(4)
